data_7708062
loop_
_publ_author_name
'Zhou, Haiyu'
'Bai, Tongtong'
'Pan, Yanlin'
'Wei, Yongliang'
'Wang, Tongdao'

_publ_section_title
;
 Facile synthesis of air-stable heterobimetallic osmium-silver hydride
 complexes.
;
_journal_issue 35
_journal_name_full 'Dalton transactions (Cambridge, England : 2003)'
_journal_page_first 12093
_journal_page_last 12097
_journal_paper_doi 10.1039/d1dt02619d
_journal_volume 50
_journal_year 2021
_chemical_formula_moiety 'C68 H60 Ag O Os P3 Si'
_chemical_formula_sum 'C68 H60 Ag O Os P3 Si'
_chemical_formula_weight 1312.23
_space_group_crystal_system orthorhombic
_space_group_IT_number 61
_space_group_name_Hall '-P 2ac 2ab'
_space_group_name_H-M_alt 'P b c a'
_atom_sites_solution_hydrogens mixed
_atom_sites_solution_primary direct
_audit_creation_date 2021-02-28
_audit_creation_method
;
Olex2 1.2
(compiled 2018.05.29 svn.r3508 for OlexSys, GUI svn.r5506)
;
_audit_update_record
;
2021-08-13 deposited with the CCDC.	2021-08-16 downloaded from the CCDC.
;
_cell_angle_alpha 90
_cell_angle_beta 90
_cell_angle_gamma 90
_cell_formula_units_Z 8
_cell_length_a 21.1275(9)
_cell_length_b 19.3012(9)
_cell_length_c 28.9253(14)
_cell_measurement_reflns_used 6757
_cell_measurement_temperature 200.15
_cell_measurement_theta_max 22.910
_cell_measurement_theta_min 2.388
_cell_volume 11795.3(9)
_computing_cell_refinement 'SAINT V8.40A (?, 2016)'
_computing_data_collection 'Bruker SMART'
_computing_data_reduction 'SAINT V8.40A (?, 2016)'
_computing_molecular_graphics 'Olex2 (Dolomanov et al., 2009)'
_computing_publication_material 'Olex2 (Dolomanov et al., 2009)'
_computing_structure_refinement 'ShelXL (Sheldrick, 2015)'
_computing_structure_solution 'ShelXS-1997 (Sheldrick, 2008)'
_diffrn_ambient_temperature 200.15
_diffrn_detector 'Bruker APEX2 area detector'
_diffrn_detector_area_resol_mean 7.9
_diffrn_detector_type 'CCD area detector'
_diffrn_measured_fraction_theta_full 0.999
_diffrn_measured_fraction_theta_max 0.999
_diffrn_measurement_device 'three-circle diffractometer'
_diffrn_measurement_device_type 'Bruker SMART APEX2 area detector'
_diffrn_measurement_method '\w and \f scans'
_diffrn_radiation_monochromator 'mirror optics'
_diffrn_radiation_probe x-ray
_diffrn_radiation_type MoK\a
_diffrn_radiation_wavelength 0.71073
_diffrn_reflns_av_R_equivalents 0.1538
_diffrn_reflns_av_unetI/netI 0.1005
_diffrn_reflns_Laue_measured_fraction_full 0.999
_diffrn_reflns_Laue_measured_fraction_max 0.999
_diffrn_reflns_limit_h_max 23
_diffrn_reflns_limit_h_min -25
_diffrn_reflns_limit_k_max 22
_diffrn_reflns_limit_k_min -22
_diffrn_reflns_limit_l_max 34
_diffrn_reflns_limit_l_min -27
_diffrn_reflns_number 69295
_diffrn_reflns_point_group_measured_fraction_full 0.999
_diffrn_reflns_point_group_measured_fraction_max 0.999
_diffrn_reflns_theta_full 25.000
_diffrn_reflns_theta_max 25.000
_diffrn_reflns_theta_min 2.198
_diffrn_source 'microfocus sealed X-ray tube'
_diffrn_source_type 'Incoatec I\ms'
_exptl_absorpt_coefficient_mu 2.628
_exptl_absorpt_correction_T_max 0.7461
_exptl_absorpt_correction_T_min 0.6523
_exptl_absorpt_correction_type multi-scan
_exptl_crystal_colour 'clear light yellow'
_exptl_crystal_colour_lustre clear
_exptl_crystal_colour_modifier light
_exptl_crystal_colour_primary yellow
_exptl_crystal_density_diffrn 1.478
_exptl_crystal_description plate
_exptl_crystal_F_000 5264
_exptl_crystal_size_max 0.4
_exptl_crystal_size_mid 0.3
_exptl_crystal_size_min 0.1
_refine_diff_density_max 0.543
_refine_diff_density_min -0.552
_refine_diff_density_rms 0.133
_refine_ls_extinction_method none
_refine_ls_goodness_of_fit_ref 0.965
_refine_ls_hydrogen_treatment mixed
_refine_ls_matrix_type full
_refine_ls_number_parameters 683
_refine_ls_number_reflns 10377
_refine_ls_number_restraints 0
_refine_ls_restrained_S_all 0.965
_refine_ls_R_factor_all 0.1003
_refine_ls_R_factor_gt 0.0466
_refine_ls_shift/su_max 0.001
_refine_ls_shift/su_mean 0.000
_refine_ls_structure_factor_coef Fsqd
_refine_ls_weighting_details 'w=1/[\s^2^(Fo^2^)+(0.0299P)^2^] where P=(Fo^2^+2Fc^2^)/3'
_refine_ls_weighting_scheme calc
_refine_ls_wR_factor_gt 0.0847
_refine_ls_wR_factor_ref 0.0959
_reflns_Friedel_coverage 0.000
_reflns_number_gt 6487
_reflns_number_total 10377
_reflns_threshold_expression 'I > 2\s(I)'
_cod_data_source_file d1dt02619d2.cif
_cod_data_source_block mo_20aug09btt1_0m_pl
_cod_depositor_comments 'Adding full bibliography for 7708061--7708062.cif.'
_cod_database_code 7708062
_shelx_shelxl_version_number 2018/3
_shelx_space_group_comment
;
The symmetry employed for this shelxl refinement is uniquely defined
by the following loop, which should always be used as a source of
symmetry information in preference to the above space-group names.
They are only intended as comments.
;
_shelx_estimated_absorpt_t_max 0.779
_shelx_estimated_absorpt_t_min 0.420
_olex2_refinement_description
;
1. Fixed Uiso
 At 1.2 times of:
  All C(H) groups
 At 1.5 times of:
  All C(H,H,H) groups
2.a Aromatic/amide H refined with riding coordinates:
 C12(H12), C13(H13), C14(H14), C15(H15), C16(H16), C102(H102), C103(H103),
 C104(H104), C105(H105), C106(H106), C112(H112), C113(H113), C114(H114),
 C115(H115), C116(H116), C122(H122), C123(H123), C124(H124), C125(H125),
 C126(H126), C202(H202), C203(H203), C204(H204), C205(H205), C206(H206),
 C212(H212), C213(H213), C214(H214), C215(H215), C216(H216), C222(H222),
 C223(H223), C224(H224), C225(H225), C226(H226), C302(H302), C303(H303),
 C304(H304), C305(H305), C306(H306), C312(H312), C313(H313), C314(H314),
 C315(H315), C316(H316), C322(H322), C323(H323), C324(H324), C325(H325),
 C326(H326)
2.b Idealised Me refined as rotating group:
 C3(H3A,H3B,H3C), C4(H4A,H4B,H4C), C5(H5A,H5B,H5C)
;
_olex2_submission_special_instructions 'No special instructions were received'

loop_
_space_group_symop_operation_xyz
'x, y, z'
'-x+1/2, -y, z+1/2'
'x+1/2, -y+1/2, -z'
'-x, y+1/2, -z+1/2'
'-x, -y, -z'
'x-1/2, y, -z-1/2'
'-x-1/2, y-1/2, z'
'x, -y-1/2, z-1/2'

loop_
_atom_site_label
_atom_site_type_symbol
_atom_site_fract_x
_atom_site_fract_y
_atom_site_fract_z
_atom_site_U_iso_or_equiv
_atom_site_adp_type
_atom_site_occupancy
_atom_site_site_symmetry_order
_atom_site_calc_flag
_atom_site_refinement_flags_posn
_atom_site_refinement_flags_adp
_atom_site_refinement_flags_occupancy
_atom_site_disorder_assembly
_atom_site_disorder_group
Os1 Os 0.48361(2) 0.16655(2) 0.33135(2) 0.02250(8) Uani 1 1 d . . . . .
H H 0.517(3) 0.249(3) 0.321(2) 0.07(2) Uiso 1 1 d . . . . .
Ag1 Ag 0.59111(2) 0.24816(3) 0.36359(2) 0.03494(15) Uani 1 1 d . . . . .
P1 P 0.41888(8) 0.21004(9) 0.39068(6) 0.0266(4) Uani 1 1 d . . . . .
P2 P 0.54995(8) 0.11861(8) 0.27389(6) 0.0255(4) Uani 1 1 d . . . . .
P3 P 0.65699(8) 0.34433(9) 0.37606(7) 0.0329(5) Uani 1 1 d . . . . .
Si1 Si 0.66959(10) 0.10952(12) 0.43860(9) 0.0522(6) Uani 1 1 d . . . . .
O1 O 0.3924(2) 0.2278(2) 0.26100(18) 0.0469(14) Uani 1 1 d . . . . .
C1 C 0.5555(3) 0.1419(3) 0.3790(2) 0.0279(16) Uani 1 1 d . . . . .
C2 C 0.6001(3) 0.1349(3) 0.4048(3) 0.0333(18) Uani 1 1 d . . . . .
C3 C 0.6974(4) 0.1787(4) 0.4763(3) 0.072(3) Uani 1 1 d . . . . .
H3A H 0.662488 0.194590 0.495937 0.108 Uiso 1 1 calc GR . . . .
H3B H 0.712901 0.217351 0.457538 0.108 Uiso 1 1 calc GR . . . .
H3C H 0.731839 0.161246 0.495854 0.108 Uiso 1 1 calc GR . . . .
C4 C 0.6514(4) 0.0311(4) 0.4733(3) 0.075(3) Uani 1 1 d . . . . .
H4A H 0.634445 -0.005087 0.453026 0.112 Uiso 1 1 calc GR . . . .
H4B H 0.619966 0.042655 0.497006 0.112 Uiso 1 1 calc GR . . . .
H4C H 0.690144 0.014381 0.488199 0.112 Uiso 1 1 calc GR . . . .
C5 C 0.7350(4) 0.0879(5) 0.3959(3) 0.097(4) Uani 1 1 d . . . . .
H5A H 0.741283 0.127009 0.374765 0.145 Uiso 1 1 calc GR . . . .
H5B H 0.723172 0.046655 0.378088 0.145 Uiso 1 1 calc GR . . . .
H5C H 0.774425 0.078807 0.412719 0.145 Uiso 1 1 calc GR . . . .
C6 C 0.4458(3) 0.0683(3) 0.3427(2) 0.0276(16) Uani 1 1 d . . . . .
C7 C 0.4274(3) 0.0121(3) 0.3525(2) 0.0330(18) Uani 1 1 d . . . . .
C8 C 0.4262(3) 0.2022(3) 0.2882(2) 0.0283(17) Uani 1 1 d . . . . .
C11 C 0.4062(3) -0.0574(4) 0.3624(2) 0.0378(18) Uani 1 1 d . . . . .
C12 C 0.4384(4) -0.1145(4) 0.3452(3) 0.050(2) Uani 1 1 d . . . . .
H12 H 0.474797 -0.107560 0.326528 0.060 Uiso 1 1 calc R . . . .
C13 C 0.4188(6) -0.1808(5) 0.3545(3) 0.089(4) Uani 1 1 d . . . . .
H13 H 0.442163 -0.218968 0.342831 0.107 Uiso 1 1 calc R . . . .
C14 C 0.3658(6) -0.1922(5) 0.3805(4) 0.093(5) Uani 1 1 d . . . . .
H14 H 0.351805 -0.238094 0.386447 0.112 Uiso 1 1 calc R . . . .
C15 C 0.3332(4) -0.1371(6) 0.3978(4) 0.080(3) Uani 1 1 d . . . . .
H15 H 0.296123 -0.144572 0.415691 0.096 Uiso 1 1 calc R . . . .
C16 C 0.3545(4) -0.0689(4) 0.3893(3) 0.059(3) Uani 1 1 d . . . . .
H16 H 0.332492 -0.030820 0.402529 0.071 Uiso 1 1 calc R . . . .
C101 C 0.3383(3) 0.1742(3) 0.3965(2) 0.0281(16) Uani 1 1 d . . . . .
C102 C 0.3096(3) 0.1395(3) 0.3603(3) 0.0357(18) Uani 1 1 d . . . . .
H102 H 0.331617 0.133166 0.331976 0.043 Uiso 1 1 calc R . . . .
C103 C 0.2485(3) 0.1138(4) 0.3653(3) 0.048(2) Uani 1 1 d . . . . .
H103 H 0.228059 0.091401 0.340133 0.057 Uiso 1 1 calc R . . . .
C104 C 0.2185(3) 0.1210(4) 0.4062(3) 0.048(2) Uani 1 1 d . . . . .
H104 H 0.177940 0.100637 0.410104 0.058 Uiso 1 1 calc R . . . .
C105 C 0.2452(3) 0.1569(4) 0.4424(3) 0.051(2) Uani 1 1 d . . . . .
H105 H 0.222492 0.163668 0.470429 0.061 Uiso 1 1 calc R . . . .
C106 C 0.3055(3) 0.1830(3) 0.4371(2) 0.040(2) Uani 1 1 d . . . . .
H106 H 0.324750 0.207399 0.461875 0.048 Uiso 1 1 calc R . . . .
C111 C 0.4499(3) 0.1948(4) 0.4485(2) 0.0293(16) Uani 1 1 d . . . . .
C112 C 0.4574(3) 0.1249(4) 0.4613(3) 0.043(2) Uani 1 1 d . . . . .
H112 H 0.443874 0.089528 0.440669 0.051 Uiso 1 1 calc R . . . .
C113 C 0.4838(3) 0.1067(4) 0.5027(3) 0.0458(19) Uani 1 1 d . . . . .
H113 H 0.486717 0.059207 0.511096 0.055 Uiso 1 1 calc R . . . .
C114 C 0.5060(3) 0.1566(5) 0.5319(3) 0.052(2) Uani 1 1 d . . . . .
H114 H 0.526073 0.143654 0.560054 0.063 Uiso 1 1 calc R . . . .
C115 C 0.4996(3) 0.2250(4) 0.5210(3) 0.049(2) Uani 1 1 d . . . . .
H115 H 0.514858 0.259595 0.541509 0.058 Uiso 1 1 calc R . . . .
C116 C 0.4702(3) 0.2445(4) 0.4791(2) 0.0403(19) Uani 1 1 d . . . . .
H116 H 0.464381 0.292164 0.472154 0.048 Uiso 1 1 calc R . . . .
C121 C 0.4032(3) 0.3029(3) 0.3874(2) 0.0329(17) Uani 1 1 d . . . . .
C122 C 0.3441(3) 0.3306(4) 0.3793(3) 0.049(2) Uani 1 1 d . . . . .
H122 H 0.308711 0.300529 0.376849 0.058 Uiso 1 1 calc R . . . .
C123 C 0.3352(4) 0.4024(4) 0.3746(3) 0.065(3) Uani 1 1 d . . . . .
H123 H 0.293979 0.420193 0.369169 0.078 Uiso 1 1 calc R . . . .
C124 C 0.3851(4) 0.4468(4) 0.3778(3) 0.057(2) Uani 1 1 d . . . . .
H124 H 0.378799 0.495380 0.375046 0.069 Uiso 1 1 calc R . . . .
C125 C 0.4442(4) 0.4207(4) 0.3851(3) 0.052(2) Uani 1 1 d . . . . .
H125 H 0.479381 0.451219 0.386870 0.062 Uiso 1 1 calc R . . . .
C126 C 0.4534(3) 0.3502(3) 0.3898(2) 0.0386(19) Uani 1 1 d . . . . .
H126 H 0.495069 0.333253 0.394721 0.046 Uiso 1 1 calc R . . . .
C201 C 0.5715(3) 0.0267(3) 0.2795(3) 0.0310(17) Uani 1 1 d . . . . .
C202 C 0.5884(3) -0.0009(4) 0.3218(2) 0.0393(19) Uani 1 1 d . . . . .
H202 H 0.588481 0.028360 0.348201 0.047 Uiso 1 1 calc R . . . .
C203 C 0.6051(3) -0.0697(3) 0.3271(3) 0.046(2) Uani 1 1 d . . . . .
H203 H 0.615664 -0.087650 0.356658 0.055 Uiso 1 1 calc R . . . .
C204 C 0.6061(3) -0.1122(4) 0.2883(3) 0.049(2) Uani 1 1 d . . . . .
H204 H 0.618443 -0.159279 0.291381 0.059 Uiso 1 1 calc R . . . .
C205 C 0.5897(4) -0.0872(4) 0.2458(3) 0.057(2) Uani 1 1 d . . . . .
H205 H 0.589206 -0.116798 0.219582 0.069 Uiso 1 1 calc R . . . .
C206 C 0.5734(3) -0.0166(4) 0.2415(3) 0.047(2) Uani 1 1 d . . . . .
H206 H 0.563410 0.001474 0.211873 0.057 Uiso 1 1 calc R . . . .
C211 C 0.5178(3) 0.1203(3) 0.2150(2) 0.0270(15) Uani 1 1 d . . . . .
C212 C 0.4556(3) 0.0998(3) 0.2079(3) 0.0377(18) Uani 1 1 d . . . . .
H212 H 0.429932 0.088643 0.233807 0.045 Uiso 1 1 calc R . . . .
C213 C 0.4304(4) 0.0953(4) 0.1641(3) 0.051(2) Uani 1 1 d . . . . .
H213 H 0.388127 0.079897 0.159724 0.062 Uiso 1 1 calc R . . . .
C214 C 0.4673(4) 0.1135(4) 0.1264(3) 0.058(2) Uani 1 1 d . . . . .
H214 H 0.449855 0.112349 0.096117 0.070 Uiso 1 1 calc R . . . .
C215 C 0.5293(4) 0.1331(4) 0.1329(3) 0.051(2) Uani 1 1 d . . . . .
H215 H 0.554798 0.145120 0.107065 0.061 Uiso 1 1 calc R . . . .
C216 C 0.5540(3) 0.1355(3) 0.1763(2) 0.0373(18) Uani 1 1 d . . . . .
H216 H 0.597227 0.147810 0.180138 0.045 Uiso 1 1 calc R . . . .
C221 C 0.6264(3) 0.1619(3) 0.2661(2) 0.0281(16) Uani 1 1 d . . . . .
C222 C 0.6252(3) 0.2327(3) 0.2529(2) 0.0322(17) Uani 1 1 d . . . . .
H222 H 0.586066 0.256757 0.251925 0.039 Uiso 1 1 calc R . . . .
C223 C 0.6804(3) 0.2668(4) 0.2414(2) 0.0385(19) Uani 1 1 d . . . . .
H223 H 0.678899 0.313958 0.232007 0.046 Uiso 1 1 calc R . . . .
C224 C 0.7376(3) 0.2326(4) 0.2436(3) 0.043(2) Uani 1 1 d . . . . .
H224 H 0.775521 0.255905 0.235168 0.052 Uiso 1 1 calc R . . . .
C225 C 0.7397(3) 0.1645(4) 0.2580(2) 0.043(2) Uani 1 1 d . . . . .
H225 H 0.779210 0.141506 0.261011 0.052 Uiso 1 1 calc R . . . .
C226 C 0.6840(3) 0.1297(3) 0.2679(2) 0.0334(18) Uani 1 1 d . . . . .
H226 H 0.685890 0.082163 0.276296 0.040 Uiso 1 1 calc R . . . .
C301 C 0.6307(3) 0.3985(4) 0.4234(3) 0.0372(19) Uani 1 1 d . . . . .
C302 C 0.6010(3) 0.3679(4) 0.4607(3) 0.050(2) Uani 1 1 d . . . . .
H302 H 0.594454 0.319181 0.460871 0.060 Uiso 1 1 calc R . . . .
C303 C 0.5807(4) 0.4075(6) 0.4980(3) 0.074(3) Uani 1 1 d . . . . .
H303 H 0.559651 0.385349 0.522969 0.089 Uiso 1 1 calc R . . . .
C304 C 0.5903(4) 0.4773(6) 0.4996(3) 0.076(3) Uani 1 1 d . . . . .
H304 H 0.576726 0.504128 0.525301 0.091 Uiso 1 1 calc R . . . .
C305 C 0.6198(4) 0.5066(5) 0.4632(3) 0.073(3) Uani 1 1 d . . . . .
H305 H 0.627002 0.555135 0.463560 0.088 Uiso 1 1 calc R . . . .
C306 C 0.6398(4) 0.4690(4) 0.4253(3) 0.057(2) Uani 1 1 d . . . . .
H306 H 0.660181 0.491991 0.400385 0.069 Uiso 1 1 calc R . . . .
C311 C 0.7384(3) 0.3217(3) 0.3897(2) 0.0327(17) Uani 1 1 d . . . . .
C312 C 0.7663(3) 0.2712(4) 0.3630(3) 0.046(2) Uani 1 1 d . . . . .
H312 H 0.742326 0.250428 0.338935 0.055 Uiso 1 1 calc R . . . .
C313 C 0.8278(3) 0.2498(4) 0.3700(3) 0.059(2) Uani 1 1 d . . . . .
H313 H 0.845987 0.214847 0.351089 0.071 Uiso 1 1 calc R . . . .
C314 C 0.8622(4) 0.2800(4) 0.4047(3) 0.054(2) Uani 1 1 d . . . . .
H314 H 0.904902 0.266451 0.409461 0.064 Uiso 1 1 calc R . . . .
C315 C 0.8357(3) 0.3293(4) 0.4326(3) 0.049(2) Uani 1 1 d . . . . .
H315 H 0.859421 0.348274 0.457481 0.059 Uiso 1 1 calc R . . . .
C316 C 0.7736(3) 0.3519(4) 0.4246(2) 0.039(2) Uani 1 1 d . . . . .
H316 H 0.755798 0.387718 0.442954 0.047 Uiso 1 1 calc R . . . .
C321 C 0.6633(3) 0.4000(3) 0.3258(2) 0.0325(17) Uani 1 1 d . . . . .
C322 C 0.6094(3) 0.4126(3) 0.3007(3) 0.0400(19) Uani 1 1 d . . . . .
H322 H 0.569961 0.394836 0.311045 0.048 Uiso 1 1 calc R . . . .
C323 C 0.6122(4) 0.4512(4) 0.2604(3) 0.049(2) Uani 1 1 d . . . . .
H323 H 0.574315 0.461783 0.244215 0.058 Uiso 1 1 calc R . . . .
C324 C 0.6696(4) 0.4747(4) 0.2434(3) 0.050(2) Uani 1 1 d . . . . .
H324 H 0.671641 0.499405 0.215002 0.060 Uiso 1 1 calc R . . . .
C325 C 0.7239(4) 0.4612(4) 0.2685(3) 0.051(2) Uani 1 1 d . . . . .
H325 H 0.763723 0.477236 0.257645 0.061 Uiso 1 1 calc R . . . .
C326 C 0.7203(3) 0.4243(4) 0.3097(3) 0.044(2) Uani 1 1 d . . . . .
H326 H 0.757791 0.415880 0.326966 0.053 Uiso 1 1 calc R . . . .

loop_
_atom_site_aniso_label
_atom_site_aniso_U_11
_atom_site_aniso_U_22
_atom_site_aniso_U_33
_atom_site_aniso_U_23
_atom_site_aniso_U_13
_atom_site_aniso_U_12
Os1 0.01912(13) 0.02163(13) 0.02676(15) -0.00117(13) -0.00049(13) -0.00017(12)
Ag1 0.0272(3) 0.0323(3) 0.0453(4) -0.0044(3) -0.0032(3) -0.0067(2)
P1 0.0218(10) 0.0297(10) 0.0284(11) -0.0021(8) 0.0015(8) -0.0005(8)
P2 0.0236(9) 0.0217(10) 0.0312(12) -0.0007(8) 0.0012(8) 0.0008(7)
P3 0.0284(10) 0.0331(11) 0.0372(13) -0.0009(9) -0.0041(9) -0.0049(8)
Si1 0.0510(15) 0.0486(15) 0.0569(18) 0.0020(12) -0.0157(12) 0.0073(11)
O1 0.036(3) 0.054(4) 0.051(4) 0.011(3) -0.009(3) 0.009(2)
C1 0.022(4) 0.027(4) 0.035(5) -0.003(3) 0.001(3) 0.002(3)
C2 0.028(4) 0.023(4) 0.048(5) -0.009(3) -0.006(4) 0.005(3)
C3 0.062(6) 0.088(7) 0.065(7) 0.012(5) -0.010(5) -0.026(5)
C4 0.095(7) 0.050(6) 0.080(8) 0.001(5) 0.018(6) -0.011(5)
C5 0.057(6) 0.114(9) 0.119(10) -0.024(7) 0.001(6) 0.037(6)
C6 0.028(4) 0.035(4) 0.020(4) -0.008(3) -0.005(3) 0.002(3)
C7 0.037(4) 0.031(4) 0.031(5) 0.008(3) -0.005(3) -0.013(3)
C8 0.022(4) 0.027(4) 0.036(5) -0.003(3) 0.005(3) -0.002(3)
C11 0.039(5) 0.046(5) 0.029(5) 0.012(4) -0.009(4) -0.001(4)
C12 0.073(6) 0.037(5) 0.040(5) 0.008(4) -0.019(4) -0.012(4)
C13 0.168(12) 0.040(6) 0.061(8) 0.009(5) -0.041(7) -0.035(6)
C14 0.133(11) 0.060(7) 0.086(10) 0.049(7) -0.063(8) -0.063(7)
C15 0.062(7) 0.094(8) 0.085(9) 0.055(7) -0.017(6) -0.035(6)
C16 0.052(5) 0.065(6) 0.061(7) 0.024(5) -0.018(5) -0.014(4)
C101 0.021(4) 0.032(4) 0.032(4) -0.003(3) -0.004(3) 0.002(3)
C102 0.029(4) 0.040(4) 0.037(5) -0.004(4) 0.005(4) 0.002(3)
C103 0.035(5) 0.058(6) 0.051(6) -0.004(4) -0.004(4) -0.010(4)
C104 0.033(5) 0.060(6) 0.053(6) 0.009(5) -0.002(4) -0.020(4)
C105 0.038(5) 0.077(6) 0.038(5) 0.016(5) 0.014(4) -0.002(4)
C106 0.024(4) 0.058(5) 0.037(5) -0.010(4) 0.002(3) -0.009(3)
C111 0.016(4) 0.042(4) 0.030(5) -0.002(3) 0.001(3) 0.003(3)
C112 0.043(5) 0.052(5) 0.033(5) -0.006(4) -0.001(4) 0.005(4)
C113 0.051(5) 0.047(5) 0.039(5) 0.002(4) 0.003(4) 0.007(4)
C114 0.042(5) 0.086(7) 0.028(5) 0.007(5) -0.001(4) -0.004(5)
C115 0.043(5) 0.063(6) 0.040(5) -0.008(4) -0.007(4) -0.010(4)
C116 0.043(5) 0.046(5) 0.032(5) -0.006(4) 0.000(4) -0.006(4)
C121 0.037(4) 0.024(4) 0.038(5) 0.000(3) 0.000(4) 0.010(3)
C122 0.045(5) 0.036(5) 0.065(6) 0.004(4) 0.002(4) -0.001(4)
C123 0.056(6) 0.046(6) 0.093(8) 0.015(5) 0.001(5) 0.020(5)
C124 0.060(6) 0.036(5) 0.076(7) -0.008(4) 0.013(5) 0.000(4)
C125 0.069(6) 0.032(5) 0.054(6) -0.006(4) 0.029(5) -0.006(4)
C126 0.037(4) 0.036(5) 0.043(5) -0.007(4) 0.009(4) -0.002(3)
C201 0.020(4) 0.029(4) 0.043(5) -0.006(4) -0.001(3) 0.006(3)
C202 0.045(5) 0.033(4) 0.040(5) -0.009(4) -0.010(4) 0.007(4)
C203 0.059(5) 0.031(4) 0.049(6) 0.003(4) -0.010(4) 0.013(4)
C204 0.061(6) 0.030(5) 0.057(6) -0.004(4) -0.005(5) 0.009(4)
C205 0.083(6) 0.039(5) 0.051(6) -0.009(4) -0.006(5) 0.016(4)
C206 0.060(5) 0.033(5) 0.048(6) 0.004(4) -0.008(4) 0.017(4)
C211 0.041(4) 0.023(4) 0.018(4) 0.000(3) 0.001(4) 0.006(3)
C212 0.043(4) 0.033(4) 0.037(5) -0.007(3) -0.007(4) -0.001(3)
C213 0.052(5) 0.049(5) 0.052(6) -0.016(4) -0.023(5) -0.006(4)
C214 0.089(7) 0.053(6) 0.033(6) 0.007(4) -0.019(5) 0.006(5)
C215 0.061(6) 0.051(5) 0.039(6) -0.006(4) -0.004(4) -0.001(4)
C216 0.045(5) 0.033(4) 0.035(5) -0.003(3) -0.006(4) 0.001(3)
C221 0.023(4) 0.028(4) 0.033(4) -0.008(3) -0.001(3) 0.001(3)
C222 0.030(4) 0.039(5) 0.027(5) -0.005(3) 0.004(3) -0.005(3)
C223 0.034(4) 0.039(5) 0.043(5) -0.004(4) 0.006(4) -0.009(3)
C224 0.029(4) 0.044(5) 0.056(6) -0.002(4) 0.013(4) -0.010(4)
C225 0.022(4) 0.056(5) 0.052(6) -0.009(4) 0.010(4) -0.002(4)
C226 0.036(4) 0.030(4) 0.034(5) 0.002(3) -0.001(3) 0.008(3)
C301 0.030(4) 0.044(5) 0.038(5) -0.003(4) -0.008(4) -0.008(4)
C302 0.043(5) 0.066(6) 0.042(6) 0.000(5) -0.004(4) -0.002(4)
C303 0.063(6) 0.121(9) 0.038(6) -0.015(6) 0.015(5) -0.005(6)
C304 0.068(7) 0.100(9) 0.059(8) -0.028(7) -0.015(6) 0.018(6)
C305 0.108(8) 0.050(6) 0.062(8) -0.019(5) -0.007(6) 0.011(6)
C306 0.081(7) 0.047(6) 0.044(6) -0.004(4) 0.011(5) -0.007(5)
C311 0.033(4) 0.035(5) 0.030(5) 0.011(3) -0.004(3) -0.004(3)
C312 0.046(5) 0.046(5) 0.046(6) -0.004(4) -0.017(4) 0.008(4)
C313 0.042(5) 0.066(6) 0.070(7) 0.003(5) -0.005(5) 0.016(4)
C314 0.035(5) 0.074(6) 0.052(6) 0.006(5) -0.014(4) 0.009(4)
C315 0.044(5) 0.059(6) 0.045(5) 0.012(5) -0.016(4) -0.018(4)
C316 0.033(4) 0.048(5) 0.036(5) 0.003(4) -0.011(4) -0.011(3)
C321 0.025(4) 0.024(4) 0.049(5) 0.005(3) -0.008(4) -0.006(3)
C322 0.039(5) 0.036(5) 0.045(5) -0.009(4) -0.005(4) 0.004(3)
C323 0.055(5) 0.043(5) 0.049(6) -0.010(4) -0.015(4) 0.013(4)
C324 0.074(6) 0.036(5) 0.039(6) 0.008(4) -0.005(5) -0.001(4)
C325 0.053(5) 0.045(5) 0.055(6) 0.008(4) -0.011(5) -0.018(4)
C326 0.045(5) 0.040(5) 0.046(6) 0.005(4) -0.012(4) -0.014(4)

loop_
_atom_type_symbol
_atom_type_description
_atom_type_scat_dispersion_real
_atom_type_scat_dispersion_imag
_atom_type_scat_source
C C 0.0033 0.0016 'International Tables Vol C Tables 4.2.6.8 and 6.1.1.4'
H H 0.0000 0.0000 'International Tables Vol C Tables 4.2.6.8 and 6.1.1.4'
Ag Ag -0.8971 1.1015 'International Tables Vol C Tables 4.2.6.8 and 6.1.1.4'
O O 0.0106 0.0060 'International Tables Vol C Tables 4.2.6.8 and 6.1.1.4'
Os Os -1.2165 7.6030 'International Tables Vol C Tables 4.2.6.8 and 6.1.1.4'
P P 0.1023 0.0942 'International Tables Vol C Tables 4.2.6.8 and 6.1.1.4'
Si Si 0.0817 0.0704 'International Tables Vol C Tables 4.2.6.8 and 6.1.1.4'

loop_
_geom_angle_atom_site_label_1
_geom_angle_atom_site_label_2
_geom_angle_atom_site_label_3
_geom_angle
_geom_angle_site_symmetry_1
_geom_angle_site_symmetry_3
_geom_angle_publ_flag
Ag1 Os1 H 42.0(19) . . ?
P1 Os1 H 92(2) . . ?
P1 Os1 Ag1 91.53(4) . . ?
P1 Os1 P2 177.42(6) . . ?
P2 Os1 H 90(2) . . ?
P2 Os1 Ag1 88.54(4) . . ?
C1 Os1 H 91.5(19) . . ?
C1 Os1 Ag1 49.57(16) . . ?
C1 Os1 P1 91.27(18) . . ?
C1 Os1 P2 86.81(17) . . ?
C6 Os1 H 179(2) . . ?
C6 Os1 Ag1 137.70(17) . . ?
C6 Os1 P1 89.27(17) . . ?
C6 Os1 P2 88.94(17) . . ?
C6 Os1 C1 88.1(2) . . ?
C8 Os1 H 79.3(19) . . ?
C8 Os1 Ag1 121.28(19) . . ?
C8 Os1 P1 88.8(2) . . ?
C8 Os1 P2 93.4(2) . . ?
C8 Os1 C1 170.8(2) . . ?
C8 Os1 C6 101.0(2) . . ?
Os1 Ag1 H 36.3(19) . . ?
P3 Ag1 Os1 159.65(5) . . ?
P3 Ag1 H 123.7(19) . . ?
P3 Ag1 C2 125.00(16) . . ?
C1 Ag1 Os1 45.92(17) . . ?
C1 Ag1 H 82.2(19) . . ?
C1 Ag1 P3 153.71(18) . . ?
C1 Ag1 C2 29.0(2) . . ?
C2 Ag1 Os1 74.88(15) . . ?
C2 Ag1 H 111.2(19) . . ?
C101 P1 Os1 118.0(2) . . ?
C111 P1 Os1 113.8(2) . . ?
C111 P1 C101 100.8(3) . . ?
C111 P1 C121 105.7(3) . . ?
C121 P1 Os1 114.8(2) . . ?
C121 P1 C101 101.8(3) . . ?
C201 P2 Os1 117.6(2) . . ?
C211 P2 Os1 115.3(2) . . ?
C211 P2 C201 101.0(3) . . ?
C221 P2 Os1 115.5(2) . . ?
C221 P2 C201 103.4(3) . . ?
C221 P2 C211 101.8(3) . . ?
C301 P3 Ag1 113.0(2) . . ?
C301 P3 C311 105.3(3) . . ?
C301 P3 C321 106.7(3) . . ?
C311 P3 Ag1 113.9(2) . . ?
C321 P3 Ag1 112.9(2) . . ?
C321 P3 C311 104.3(3) . . ?
C2 Si1 C4 109.9(4) . . ?
C2 Si1 C5 107.2(4) . . ?
C3 Si1 C2 112.5(3) . . ?
C3 Si1 C4 109.9(4) . . ?
C3 Si1 C5 108.4(4) . . ?
C4 Si1 C5 108.8(4) . . ?
Os1 C1 Ag1 84.5(2) . . ?
C2 C1 Os1 172.3(6) . . ?
C2 C1 Ag1 87.8(5) . . ?
Si1 C2 Ag1 123.4(3) . . ?
C1 C2 Ag1 63.2(4) . . ?
C1 C2 Si1 169.7(6) . . ?
Si1 C3 H3A 109.5 . . ?
Si1 C3 H3B 109.5 . . ?
Si1 C3 H3C 109.5 . . ?
H3A C3 H3B 109.5 . . ?
H3A C3 H3C 109.5 . . ?
H3B C3 H3C 109.5 . . ?
Si1 C4 H4A 109.5 . . ?
Si1 C4 H4B 109.5 . . ?
Si1 C4 H4C 109.5 . . ?
H4A C4 H4B 109.5 . . ?
H4A C4 H4C 109.5 . . ?
H4B C4 H4C 109.5 . . ?
Si1 C5 H5A 109.5 . . ?
Si1 C5 H5B 109.5 . . ?
Si1 C5 H5C 109.5 . . ?
H5A C5 H5B 109.5 . . ?
H5A C5 H5C 109.5 . . ?
H5B C5 H5C 109.5 . . ?
C7 C6 Os1 174.3(6) . . ?
C6 C7 C11 177.4(8) . . ?
O1 C8 Os1 176.1(6) . . ?
C12 C11 C7 121.0(7) . . ?
C16 C11 C7 121.0(7) . . ?
C16 C11 C12 117.9(7) . . ?
C11 C12 H12 119.2 . . ?
C13 C12 C11 121.5(9) . . ?
C13 C12 H12 119.2 . . ?
C12 C13 H13 119.8 . . ?
C14 C13 C12 120.4(10) . . ?
C14 C13 H13 119.8 . . ?
C13 C14 H14 120.3 . . ?
C15 C14 C13 119.4(9) . . ?
C15 C14 H14 120.3 . . ?
C14 C15 H15 119.9 . . ?
C14 C15 C16 120.2(10) . . ?
C16 C15 H15 119.9 . . ?
C11 C16 C15 120.5(9) . . ?
C11 C16 H16 119.7 . . ?
C15 C16 H16 119.7 . . ?
C102 C101 P1 121.1(5) . . ?
C106 C101 P1 119.8(5) . . ?
C106 C101 C102 119.0(6) . . ?
C101 C102 H102 120.0 . . ?
C101 C102 C103 120.1(7) . . ?
C103 C102 H102 120.0 . . ?
C102 C103 H103 120.3 . . ?
C104 C103 C102 119.4(7) . . ?
C104 C103 H103 120.3 . . ?
C103 C104 H104 119.1 . . ?
C103 C104 C105 121.8(7) . . ?
C105 C104 H104 119.1 . . ?
C104 C105 H105 120.8 . . ?
C104 C105 C106 118.4(7) . . ?
C106 C105 H105 120.8 . . ?
C101 C106 C105 121.2(7) . . ?
C101 C106 H106 119.4 . . ?
C105 C106 H106 119.4 . . ?
C112 C111 P1 115.9(5) . . ?
C116 C111 P1 126.4(6) . . ?
C116 C111 C112 117.6(7) . . ?
C111 C112 H112 119.2 . . ?
C113 C112 C111 121.5(7) . . ?
C113 C112 H112 119.2 . . ?
C112 C113 H113 119.9 . . ?
C114 C113 C112 120.1(8) . . ?
C114 C113 H113 119.9 . . ?
C113 C114 H114 119.9 . . ?
C115 C114 C113 120.2(8) . . ?
C115 C114 H114 119.9 . . ?
C114 C115 H115 120.0 . . ?
C114 C115 C116 120.1(7) . . ?
C116 C115 H115 120.0 . . ?
C111 C116 C115 120.4(7) . . ?
C111 C116 H116 119.8 . . ?
C115 C116 H116 119.8 . . ?
C122 C121 P1 123.7(6) . . ?
C122 C121 C126 116.2(6) . . ?
C126 C121 P1 119.9(5) . . ?
C121 C122 H122 119.3 . . ?
C121 C122 C123 121.3(7) . . ?
C123 C122 H122 119.3 . . ?
C122 C123 H123 119.6 . . ?
C124 C123 C122 120.7(8) . . ?
C124 C123 H123 119.6 . . ?
C123 C124 H124 120.4 . . ?
C123 C124 C125 119.1(8) . . ?
C125 C124 H124 120.4 . . ?
C124 C125 H125 119.7 . . ?
C124 C125 C126 120.6(8) . . ?
C126 C125 H125 119.7 . . ?
C121 C126 H126 119.0 . . ?
C125 C126 C121 122.0(7) . . ?
C125 C126 H126 119.0 . . ?
C202 C201 P2 120.9(5) . . ?
C206 C201 P2 121.5(6) . . ?
C206 C201 C202 117.6(6) . . ?
C201 C202 H202 118.9 . . ?
C203 C202 C201 122.3(7) . . ?
C203 C202 H202 118.9 . . ?
C202 C203 H203 120.6 . . ?
C202 C203 C204 118.8(7) . . ?
C204 C203 H203 120.6 . . ?
C203 C204 H204 119.5 . . ?
C205 C204 C203 120.9(7) . . ?
C205 C204 H204 119.5 . . ?
C204 C205 H205 120.6 . . ?
C204 C205 C206 118.8(7) . . ?
C206 C205 H205 120.6 . . ?
C201 C206 C205 121.5(7) . . ?
C201 C206 H206 119.3 . . ?
C205 C206 H206 119.3 . . ?
C212 C211 P2 118.9(5) . . ?
C212 C211 C216 117.6(6) . . ?
C216 C211 P2 123.3(5) . . ?
C211 C212 H212 119.3 . . ?
C213 C212 C211 121.3(7) . . ?
C213 C212 H212 119.3 . . ?
C212 C213 H213 120.3 . . ?
C212 C213 C214 119.4(7) . . ?
C214 C213 H213 120.3 . . ?
C213 C214 H214 120.1 . . ?
C215 C214 C213 119.8(8) . . ?
C215 C214 H214 120.1 . . ?
C214 C215 H215 120.0 . . ?
C216 C215 C214 120.1(8) . . ?
C216 C215 H215 120.0 . . ?
C211 C216 H216 119.1 . . ?
C215 C216 C211 121.7(7) . . ?
C215 C216 H216 119.1 . . ?
C222 C221 P2 117.2(5) . . ?
C226 C221 P2 124.9(5) . . ?
C226 C221 C222 117.6(6) . . ?
C221 C222 H222 119.6 . . ?
C223 C222 C221 120.7(6) . . ?
C223 C222 H222 119.6 . . ?
C222 C223 H223 120.0 . . ?
C222 C223 C224 120.0(7) . . ?
C224 C223 H223 120.0 . . ?
C223 C224 H224 120.1 . . ?
C223 C224 C225 119.8(6) . . ?
C225 C224 H224 120.1 . . ?
C224 C225 H225 120.1 . . ?
C224 C225 C226 119.9(6) . . ?
C226 C225 H225 120.1 . . ?
C221 C226 C225 121.8(6) . . ?
C221 C226 H226 119.1 . . ?
C225 C226 H226 119.1 . . ?
C302 C301 P3 118.9(6) . . ?
C306 C301 P3 124.0(6) . . ?
C306 C301 C302 117.1(7) . . ?
C301 C302 H302 119.6 . . ?
C301 C302 C303 120.7(8) . . ?
C303 C302 H302 119.6 . . ?
C302 C303 H303 119.2 . . ?
C304 C303 C302 121.6(9) . . ?
C304 C303 H303 119.2 . . ?
C303 C304 H304 121.4 . . ?
C305 C304 C303 117.1(9) . . ?
C305 C304 H304 121.4 . . ?
C304 C305 H305 118.6 . . ?
C304 C305 C306 122.8(9) . . ?
C306 C305 H305 118.6 . . ?
C301 C306 C305 120.6(8) . . ?
C301 C306 H306 119.7 . . ?
C305 C306 H306 119.7 . . ?
C312 C311 P3 116.9(5) . . ?
C312 C311 C316 118.5(6) . . ?
C316 C311 P3 124.5(6) . . ?
C311 C312 H312 118.9 . . ?
C311 C312 C313 122.3(7) . . ?
C313 C312 H312 118.9 . . ?
C312 C313 H313 120.7 . . ?
C314 C313 C312 118.7(8) . . ?
C314 C313 H313 120.7 . . ?
C313 C314 H314 119.6 . . ?
C315 C314 C313 120.8(7) . . ?
C315 C314 H314 119.6 . . ?
C314 C315 H315 120.0 . . ?
C314 C315 C316 120.0(7) . . ?
C316 C315 H315 120.0 . . ?
C311 C316 C315 119.6(7) . . ?
C311 C316 H316 120.2 . . ?
C315 C316 H316 120.2 . . ?
C322 C321 P3 117.9(5) . . ?
C322 C321 C326 119.2(7) . . ?
C326 C321 P3 122.6(5) . . ?
C321 C322 H322 119.8 . . ?
C321 C322 C323 120.3(7) . . ?
C323 C322 H322 119.8 . . ?
C322 C323 H323 119.6 . . ?
C324 C323 C322 120.9(7) . . ?
C324 C323 H323 119.6 . . ?
C323 C324 H324 120.7 . . ?
C325 C324 C323 118.5(8) . . ?
C325 C324 H324 120.7 . . ?
C324 C325 H325 119.9 . . ?
C324 C325 C326 120.1(7) . . ?
C326 C325 H325 119.9 . . ?
C321 C326 C325 120.9(7) . . ?
C321 C326 H326 119.6 . . ?
C325 C326 H326 119.6 . . ?

loop_
_geom_bond_atom_site_label_1
_geom_bond_atom_site_label_2
_geom_bond_distance
_geom_bond_site_symmetry_2
_geom_bond_publ_flag
Os1 H 1.76(6) . ?
Os1 Ag1 2.9170(5) . ?
Os1 P1 2.3494(17) . ?
Os1 P2 2.3628(17) . ?
Os1 C1 2.105(7) . ?
Os1 C6 2.084(7) . ?
Os1 C8 1.872(7) . ?
Ag1 H 1.99(6) . ?
Ag1 P3 2.3481(18) . ?
Ag1 C1 2.230(6) . ?
Ag1 C2 2.497(7) . ?
P1 C101 1.846(6) . ?
P1 C111 1.819(7) . ?
P1 C121 1.826(6) . ?
P2 C201 1.839(6) . ?
P2 C211 1.834(6) . ?
P2 C221 1.833(6) . ?
P3 C301 1.810(7) . ?
P3 C311 1.817(7) . ?
P3 C321 1.813(7) . ?
Si1 C2 1.831(7) . ?
Si1 C3 1.822(8) . ?
Si1 C4 1.856(8) . ?
Si1 C5 1.901(8) . ?
O1 C8 1.171(7) . ?
C1 C2 1.210(8) . ?
C3 H3A 0.9800 . ?
C3 H3B 0.9800 . ?
C3 H3C 0.9800 . ?
C4 H4A 0.9800 . ?
C4 H4B 0.9800 . ?
C4 H4C 0.9800 . ?
C5 H5A 0.9800 . ?
C5 H5B 0.9800 . ?
C5 H5C 0.9800 . ?
C6 C7 1.187(8) . ?
C7 C11 1.442(9) . ?
C11 C12 1.387(10) . ?
C11 C16 1.361(9) . ?
C12 H12 0.9500 . ?
C12 C13 1.371(10) . ?
C13 H13 0.9500 . ?
C13 C14 1.366(14) . ?
C14 H14 0.9500 . ?
C14 C15 1.362(13) . ?
C15 H15 0.9500 . ?
C15 C16 1.412(11) . ?
C16 H16 0.9500 . ?
C101 C102 1.384(9) . ?
C101 C106 1.372(8) . ?
C102 H102 0.9500 . ?
C102 C103 1.389(8) . ?
C103 H103 0.9500 . ?
C103 C104 1.349(10) . ?
C104 H104 0.9500 . ?
C104 C105 1.377(10) . ?
C105 H105 0.9500 . ?
C105 C106 1.380(9) . ?
C106 H106 0.9500 . ?
C111 C112 1.410(9) . ?
C111 C116 1.375(9) . ?
C112 H112 0.9500 . ?
C112 C113 1.366(9) . ?
C113 H113 0.9500 . ?
C113 C114 1.366(10) . ?
C114 H114 0.9500 . ?
C114 C115 1.366(10) . ?
C115 H115 0.9500 . ?
C115 C116 1.410(9) . ?
C116 H116 0.9500 . ?
C121 C122 1.376(9) . ?
C121 C126 1.401(9) . ?
C122 H122 0.9500 . ?
C122 C123 1.406(9) . ?
C123 H123 0.9500 . ?
C123 C124 1.361(10) . ?
C124 H124 0.9500 . ?
C124 C125 1.363(9) . ?
C125 H125 0.9500 . ?
C125 C126 1.381(9) . ?
C126 H126 0.9500 . ?
C201 C202 1.383(9) . ?
C201 C206 1.380(9) . ?
C202 H202 0.9500 . ?
C202 C203 1.382(9) . ?
C203 H203 0.9500 . ?
C203 C204 1.389(9) . ?
C204 H204 0.9500 . ?
C204 C205 1.365(10) . ?
C205 H205 0.9500 . ?
C205 C206 1.410(9) . ?
C206 H206 0.9500 . ?
C211 C212 1.387(8) . ?
C211 C216 1.388(9) . ?
C212 H212 0.9500 . ?
C212 C213 1.379(9) . ?
C213 H213 0.9500 . ?
C213 C214 1.385(10) . ?
C214 H214 0.9500 . ?
C214 C215 1.377(10) . ?
C215 H215 0.9500 . ?
C215 C216 1.359(9) . ?
C216 H216 0.9500 . ?
C221 C222 1.418(8) . ?
C221 C226 1.367(8) . ?
C222 H222 0.9500 . ?
C222 C223 1.379(8) . ?
C223 H223 0.9500 . ?
C223 C224 1.379(8) . ?
C224 H224 0.9500 . ?
C224 C225 1.380(9) . ?
C225 H225 0.9500 . ?
C225 C226 1.384(8) . ?
C226 H226 0.9500 . ?
C301 C302 1.380(9) . ?
C301 C306 1.375(9) . ?
C302 H302 0.9500 . ?
C302 C303 1.390(10) . ?
C303 H303 0.9500 . ?
C303 C304 1.363(11) . ?
C304 H304 0.9500 . ?
C304 C305 1.349(12) . ?
C305 H305 0.9500 . ?
C305 C306 1.380(10) . ?
C306 H306 0.9500 . ?
C311 C312 1.376(9) . ?
C311 C316 1.381(9) . ?
C312 H312 0.9500 . ?
C312 C313 1.379(9) . ?
C313 H313 0.9500 . ?
C313 C314 1.368(10) . ?
C314 H314 0.9500 . ?
C314 C315 1.368(10) . ?
C315 H315 0.9500 . ?
C315 C316 1.403(9) . ?
C316 H316 0.9500 . ?
C321 C322 1.372(8) . ?
C321 C326 1.374(8) . ?
C322 H322 0.9500 . ?
C322 C323 1.385(10) . ?
C323 H323 0.9500 . ?
C323 C324 1.384(9) . ?
C324 H324 0.9500 . ?
C324 C325 1.383(9) . ?
C325 H325 0.9500 . ?
C325 C326 1.389(9) . ?
C326 H326 0.9500 . ?

loop_
_geom_torsion_atom_site_label_1
_geom_torsion_atom_site_label_2
_geom_torsion_atom_site_label_3
_geom_torsion_atom_site_label_4
_geom_torsion
_geom_torsion_site_symmetry_1
_geom_torsion_site_symmetry_2
_geom_torsion_site_symmetry_3
_geom_torsion_site_symmetry_4
_geom_torsion_publ_flag
Os1 P1 C101 C102 -19.2(6) . . . . ?
Os1 P1 C101 C106 162.0(5) . . . . ?
Os1 P1 C111 C112 -61.5(5) . . . . ?
Os1 P1 C111 C116 114.0(6) . . . . ?
Os1 P1 C121 C122 114.1(6) . . . . ?
Os1 P1 C121 C126 -60.9(6) . . . . ?
Os1 P2 C201 C202 -42.9(6) . . . . ?
Os1 P2 C201 C206 139.1(5) . . . . ?
Os1 P2 C211 C212 -45.8(5) . . . . ?
Os1 P2 C211 C216 139.9(5) . . . . ?
Os1 P2 C221 C222 -60.5(5) . . . . ?
Os1 P2 C221 C226 125.7(5) . . . . ?
Ag1 P3 C301 C302 32.9(6) . . . . ?
Ag1 P3 C301 C306 -148.8(6) . . . . ?
Ag1 P3 C311 C312 45.1(6) . . . . ?
Ag1 P3 C311 C316 -135.3(5) . . . . ?
Ag1 P3 C321 C322 41.0(6) . . . . ?
Ag1 P3 C321 C326 -133.0(5) . . . . ?
Ag1 C1 C2 Si1 -132(4) . . . . ?
P1 C101 C102 C103 -179.1(5) . . . . ?
P1 C101 C106 C105 179.8(5) . . . . ?
P1 C111 C112 C113 176.0(6) . . . . ?
P1 C111 C116 C115 -173.1(5) . . . . ?
P1 C121 C122 C123 -176.4(6) . . . . ?
P1 C121 C126 C125 176.6(6) . . . . ?
P2 C201 C202 C203 -179.7(5) . . . . ?
P2 C201 C206 C205 -179.8(6) . . . . ?
P2 C211 C212 C213 -175.3(5) . . . . ?
P2 C211 C216 C215 176.9(5) . . . . ?
P2 C221 C222 C223 -172.9(5) . . . . ?
P2 C221 C226 C225 174.6(5) . . . . ?
P3 C301 C302 C303 179.3(6) . . . . ?
P3 C301 C306 C305 -178.4(6) . . . . ?
P3 C311 C312 C313 179.8(6) . . . . ?
P3 C311 C316 C315 178.7(5) . . . . ?
P3 C321 C322 C323 -176.0(5) . . . . ?
P3 C321 C326 C325 173.7(6) . . . . ?
C3 Si1 C2 Ag1 45.5(5) . . . . ?
C3 Si1 C2 C1 173(4) . . . . ?
C4 Si1 C2 Ag1 168.3(4) . . . . ?
C4 Si1 C2 C1 -65(4) . . . . ?
C5 Si1 C2 Ag1 -73.5(5) . . . . ?
C5 Si1 C2 C1 54(4) . . . . ?
C7 C11 C12 C13 179.9(7) . . . . ?
C7 C11 C16 C15 178.3(7) . . . . ?
C11 C12 C13 C14 1.3(13) . . . . ?
C12 C11 C16 C15 -2.3(11) . . . . ?
C12 C13 C14 C15 -1.2(15) . . . . ?
C13 C14 C15 C16 -0.6(15) . . . . ?
C14 C15 C16 C11 2.4(14) . . . . ?
C16 C11 C12 C13 0.4(11) . . . . ?
C101 P1 C111 C112 65.9(5) . . . . ?
C101 P1 C111 C116 -118.6(6) . . . . ?
C101 P1 C121 C122 -14.6(7) . . . . ?
C101 P1 C121 C126 170.4(6) . . . . ?
C101 C102 C103 C104 -2.3(11) . . . . ?
C102 C101 C106 C105 1.0(11) . . . . ?
C102 C103 C104 C105 4.2(12) . . . . ?
C103 C104 C105 C106 -3.4(12) . . . . ?
C104 C105 C106 C101 0.8(11) . . . . ?
C106 C101 C102 C103 -0.2(10) . . . . ?
C111 P1 C101 C102 -143.8(6) . . . . ?
C111 P1 C101 C106 37.4(6) . . . . ?
C111 P1 C121 C122 -119.6(6) . . . . ?
C111 P1 C121 C126 65.4(6) . . . . ?
C111 C112 C113 C114 -2.7(11) . . . . ?
C112 C111 C116 C115 2.4(10) . . . . ?
C112 C113 C114 C115 2.8(11) . . . . ?
C113 C114 C115 C116 -0.4(11) . . . . ?
C114 C115 C116 C111 -2.3(10) . . . . ?
C116 C111 C112 C113 0.1(10) . . . . ?
C121 P1 C101 C102 107.5(6) . . . . ?
C121 P1 C101 C106 -71.4(6) . . . . ?
C121 P1 C111 C112 171.6(5) . . . . ?
C121 P1 C111 C116 -12.9(7) . . . . ?
C121 C122 C123 C124 0.3(13) . . . . ?
C122 C121 C126 C125 1.2(11) . . . . ?
C122 C123 C124 C125 0.9(13) . . . . ?
C123 C124 C125 C126 -0.9(12) . . . . ?
C124 C125 C126 C121 -0.1(12) . . . . ?
C126 C121 C122 C123 -1.2(11) . . . . ?
C201 P2 C211 C212 82.0(5) . . . . ?
C201 P2 C211 C216 -92.4(6) . . . . ?
C201 P2 C221 C222 169.6(5) . . . . ?
C201 P2 C221 C226 -4.2(7) . . . . ?
C201 C202 C203 C204 1.3(11) . . . . ?
C202 C201 C206 C205 2.2(11) . . . . ?
C202 C203 C204 C205 -1.4(12) . . . . ?
C203 C204 C205 C206 1.9(12) . . . . ?
C204 C205 C206 C201 -2.4(12) . . . . ?
C206 C201 C202 C203 -1.6(10) . . . . ?
C211 P2 C201 C202 -169.2(6) . . . . ?
C211 P2 C201 C206 12.9(6) . . . . ?
C211 P2 C221 C222 65.1(5) . . . . ?
C211 P2 C221 C226 -108.7(6) . . . . ?
C211 C212 C213 C214 -1.8(11) . . . . ?
C212 C211 C216 C215 2.5(10) . . . . ?
C212 C213 C214 C215 2.5(12) . . . . ?
C213 C214 C215 C216 -0.7(12) . . . . ?
C214 C215 C216 C211 -1.9(11) . . . . ?
C216 C211 C212 C213 -0.6(9) . . . . ?
C221 P2 C201 C202 85.8(6) . . . . ?
C221 P2 C201 C206 -92.2(6) . . . . ?
C221 P2 C211 C212 -171.6(5) . . . . ?
C221 P2 C211 C216 14.0(6) . . . . ?
C221 C222 C223 C224 -1.3(11) . . . . ?
C222 C221 C226 C225 0.8(10) . . . . ?
C222 C223 C224 C225 -1.1(11) . . . . ?
C223 C224 C225 C226 3.2(11) . . . . ?
C224 C225 C226 C221 -3.1(11) . . . . ?
C226 C221 C222 C223 1.4(10) . . . . ?
C301 P3 C311 C312 169.5(6) . . . . ?
C301 P3 C311 C316 -10.9(7) . . . . ?
C301 P3 C321 C322 -83.7(6) . . . . ?
C301 P3 C321 C326 102.3(6) . . . . ?
C301 C302 C303 C304 -1.3(13) . . . . ?
C302 C301 C306 C305 -0.2(12) . . . . ?
C302 C303 C304 C305 0.7(14) . . . . ?
C303 C304 C305 C306 0.1(15) . . . . ?
C304 C305 C306 C301 -0.4(14) . . . . ?
C306 C301 C302 C303 1.0(11) . . . . ?
C311 P3 C301 C302 -91.9(6) . . . . ?
C311 P3 C301 C306 86.3(7) . . . . ?
C311 P3 C321 C322 165.1(5) . . . . ?
C311 P3 C321 C326 -8.9(7) . . . . ?
C311 C312 C313 C314 0.0(13) . . . . ?
C312 C311 C316 C315 -1.7(10) . . . . ?
C312 C313 C314 C315 1.4(13) . . . . ?
C313 C314 C315 C316 -2.9(13) . . . . ?
C314 C315 C316 C311 3.0(11) . . . . ?
C316 C311 C312 C313 0.2(11) . . . . ?
C321 P3 C301 C302 157.6(6) . . . . ?
C321 P3 C301 C306 -24.2(7) . . . . ?
C321 P3 C311 C312 -78.3(6) . . . . ?
C321 P3 C311 C316 101.3(6) . . . . ?
C321 C322 C323 C324 3.4(11) . . . . ?
C322 C321 C326 C325 -0.2(11) . . . . ?
C322 C323 C324 C325 -2.7(11) . . . . ?
C323 C324 C325 C326 0.7(12) . . . . ?
C324 C325 C326 C321 0.8(12) . . . . ?
C326 C321 C322 C323 -1.8(11) . . . . ?
